data_7706177
loop_
_publ_author_name
'Ohmagari, Hitomi'
'Nakaya, Manabu'
'Tanaka, Kaisei'
'Zenno, Hikaru'
'Akiyoshi, Ryohei'
'Sekine, Yoshihiro'
'Zhang, Yingjie'
'Min, Kil Sik'
'Hasegawa, Miki'
'Lindoy, Leonard F.'
'Hayami, Shinya'

_publ_section_title
;
 Magnetism in a helicate complexes arising with the tetradentate ligand.
;
_journal_issue 2
_journal_name_full 'Dalton transactions (Cambridge, England : 2003)'
_journal_page_first 494
_journal_page_last 498
_journal_paper_doi 10.1039/d0dt03990j
_journal_volume 50
_journal_year 2021
_chemical_formula_moiety 'C30 H18 Co N6 S2'
_chemical_formula_sum 'C30 H18 Co N6 S2'
_chemical_formula_weight 591.631
_space_group_crystal_system monoclinic
_space_group_IT_number 15
_space_group_name_Hall '-C 2yc'
_space_group_name_H-M_alt 'C 1 2/c 1'
_symmetry_Int_Tables_number 15
_audit_creation_date 2020-12-09
_audit_creation_method
;
Olex2 1.3
(compiled 2020.11.12 svn.r5f609507 for OlexSys, GUI svn.r6226)
;
_audit_update_record
;
2020-12-10 deposited with the CCDC.	2020-12-15 downloaded from the CCDC.
;
_cell_angle_alpha 90
_cell_angle_beta 99.03(3)
_cell_angle_gamma 90
_cell_formula_units_Z 4
_cell_length_a 12.625(3)
_cell_length_b 13.462(3)
_cell_length_c 15.605(3)
_cell_measurement_reflns_used 10000
_cell_measurement_temperature 100(2)
_cell_measurement_theta_max 25.997
_cell_measurement_theta_min 2.717
_cell_volume 2619.3(10)
_computing_cell_refinement 'XDS (Kabsch, 1993)'
_computing_data_collection 'BlueIce (McPhillips, et al., 2002)'
_computing_data_reduction 'XDS (Kabsch, 1993)'
_computing_molecular_graphics 'Olex2 1.3 (Dolomanov et al., 2009)'
_computing_publication_material 'Olex2 1.3 (Dolomanov et al., 2009)'
_computing_structure_refinement 'olex2.refine 1.3 (Bourhis et al., 2015)'
_computing_structure_solution 'ShelXT (Sheldrick, 2015)'
_diffrn_ambient_temperature 100
_diffrn_measured_fraction_theta_full 0.9435
_diffrn_measured_fraction_theta_max 0.9435
_diffrn_measurement_device_type 'ADSC Quantum Detector'
_diffrn_measurement_method '\p  scans'
_diffrn_radiation_type 'Mo K\a'
_diffrn_radiation_wavelength 0.71074
_diffrn_reflns_av_R_equivalents 0.0311
_diffrn_reflns_av_unetI/netI 0.0169
_diffrn_reflns_Laue_measured_fraction_full 0.9435
_diffrn_reflns_Laue_measured_fraction_max 0.9435
_diffrn_reflns_limit_h_max 15
_diffrn_reflns_limit_h_min -15
_diffrn_reflns_limit_k_max 17
_diffrn_reflns_limit_k_min -17
_diffrn_reflns_limit_l_max 20
_diffrn_reflns_limit_l_min -20
_diffrn_reflns_number 21373
_diffrn_reflns_point_group_measured_fraction_full 0.9435
_diffrn_reflns_point_group_measured_fraction_max 0.9435
_diffrn_reflns_theta_full 25.9972
_diffrn_reflns_theta_max 26.00
_diffrn_reflns_theta_min 2.72
_exptl_absorpt_coefficient_mu 0.848
_exptl_absorpt_correction_type none
_exptl_crystal_colour pink
_exptl_crystal_colour_primary pink
_exptl_crystal_density_diffrn 1.500
_exptl_crystal_description needle
_exptl_crystal_F_000 1222.787
_exptl_crystal_size_max 0.05
_exptl_crystal_size_mid 0.01
_exptl_crystal_size_min 0.01
_refine_diff_density_max 0.4555
_refine_diff_density_min -0.3334
_refine_diff_density_rms 0.0565
_refine_ls_d_res_high 0.8107
_refine_ls_d_res_low 7.4965
_refine_ls_extinction_coef 0.026(4)
_refine_ls_extinction_expression Fc^*^=kFc[1+0.001xFc^2^\l^3^/sin(2\q)]^-1/4^
_refine_ls_goodness_of_fit_ref 1.0794
_refine_ls_hydrogen_treatment constr
_refine_ls_matrix_type full
_refine_ls_number_constraints 35
_refine_ls_number_parameters 282
_refine_ls_number_reflns 2440
_refine_ls_number_restraints 0
_refine_ls_restrained_S_all 1.0794
_refine_ls_R_factor_all 0.0563
_refine_ls_R_factor_gt 0.0516
_refine_ls_shift/su_max 0.0005
_refine_ls_shift/su_mean 0.0000
_refine_ls_structure_factor_coef Fsqd
_refine_ls_weighting_details 'w=1/[\s^2^(Fo^2^)+(0.0799P)^2^+3.2561P] where P=(Fo^2^+2Fc^2^)/3'
_refine_ls_weighting_scheme calc
_refine_ls_wR_factor_gt 0.1410
_refine_ls_wR_factor_ref 0.1454
_reflns_Friedel_coverage 0.0
_reflns_limit_h_max 14
_reflns_limit_h_min -14
_reflns_limit_k_max 16
_reflns_limit_k_min 0
_reflns_limit_l_max 19
_reflns_limit_l_min 0
_reflns_number_gt 2185
_reflns_number_total 2440
_reflns_threshold_expression I>=2u(I)
_cod_data_source_file d0dt03990j2.cif
_cod_data_source_block Co-NCS
_cod_depositor_comments 'Adding full bibliography for 7706174--7706177.cif.'
_cod_original_cell_volume 2619.4(9)
_cod_database_code 7706177
_olex2_refinement_description
;
1. Fixed Uiso
 At 1.2 times of:
  All C(H) groups
 At 1.5 times of:
  All C(H,H,H) groups
2. Uiso/Uaniso restraints and constraints
Uanis(C1A) = Uanis(C1B) = Uanis(C14A) = Uanis(C14B)
3. Rigid body (RIGU) restrains
 All non-hydrogen atoms
 with sigma for 1-2 distances of 0.004 and sigma for 1-3 distances of 0.004
4. Others
 Fixed Sof: N1A(0.5) N2A(0.5) C10A(0.5) C6A(0.5) C5A(0.5) C7A(0.5) H7A(0.5)
 C8A(0.5) H8A(0.5) C9A(0.5) C2B(0.5) C3B(0.5) H3B(0.5) C4B(0.5) H4B(0.5)
 C5B(0.5) C6B(0.5) N1B(0.5) C2A(0.5) C3A(0.5) H3A(0.5) C4A(0.5) H4A(0.5)
 C11A(0.5) H11A(0.5) C12A(0.5) H12A(0.5) C13A(0.5) C14A(0.5) H14a(0.5)
 H14b(0.5) H14c(0.5) C7B(0.5) H7B(0.5) C8B(0.5) H8B(0.5) C9B(0.5) C11B(0.5)
 H11B(0.5) C12B(0.5) H12B(0.5) C13B(0.5) C14B(0.5) H14d(0.5) H14e(0.5)
 H14f(0.5) C1A(0.5) C1B(0.5) C10B(0.5) N2B(0.5)
5.a Aromatic/amide H refined with riding coordinates:
 C7A(H7A), C8A(H8A), C3B(H3B), C4B(H4B), C3A(H3A), C4A(H4A), C11A(H11A),
 C12A(H12A), C7B(H7B), C8B(H8B), C11B(H11B), C12B(H12B)
5.b Fitted hexagon refined as free rotating group:
 C10A(C6A,C5A,C7A,C8A,C9A), C2B(C3B,C4B,C5B,C6B,N1B)
5.c Idealised Me refined as rotating group:
 C14A(H14a,H14b,H14c), C14B(H14d,H14e,H14f)
;
_olex2_submission_special_instructions 'No special instructions were received'

loop_
_space_group_symop_id
_space_group_symop_operation_xyz
1 x,y,z
2 -x,y,-z+1/2
3 -x,-y,-z
4 x,-y,z-1/2
5 x+1/2,y+1/2,z
6 -x+1/2,y+1/2,-z+1/2
7 -x+1/2,-y+1/2,-z
8 x+1/2,-y+1/2,z-1/2

loop_
_atom_site_label
_atom_site_type_symbol
_atom_site_fract_x
_atom_site_fract_y
_atom_site_fract_z
_atom_site_U_iso_or_equiv
_atom_site_adp_type
_atom_site_occupancy
_atom_site_site_symmetry_order
_atom_site_refinement_flags_posn
_atom_site_refinement_flags_adp
_atom_site_refinement_flags_occupancy
_atom_site_disorder_group
Co1 Co 0.5 0.36614(4) 0.25 0.0537(3) Uani 1.000000 2 S TU P .
S1 S 0.12932(8) 0.37633(7) 0.28979(6) 0.0728(3) Uani 1.000000 1 . U . .
N1A N 0.5731(12) 0.4616(6) 0.3577(6) 0.048(2) Uani 0.500000 1 . U . 1
N2A N 0.5304(12) 0.2706(15) 0.3620(12) 0.060(3) Uani 0.500000 1 . U . 1
N3 N 0.3403(3) 0.3697(3) 0.26127(19) 0.0897(11) Uani 1.000000 1 . U . .
C10A C 0.5875(9) 0.3186(7) 0.4383(5) 0.058(4) Uani 0.500000 1 . U . 1
C6A C 0.6084(14) 0.4198(7) 0.4354(7) 0.057(4) Uani 0.500000 1 G U . 1
C5A C 0.6720(14) 0.4658(6) 0.5049(8) 0.071(5) Uani 0.500000 1 G U . 1
C7A C 0.7147(10) 0.4105(7) 0.5774(6) 0.080(5) Uani 0.500000 1 G U . 1
H7A H 0.7572(10) 0.4412(7) 0.6240(6) 0.096(6) Uiso 0.500000 1 R . . 1
C8A C 0.6938(7) 0.3093(6) 0.5803(4) 0.081(4) Uani 0.500000 1 G U . 1
H8A H 0.7223(7) 0.2723(6) 0.6288(4) 0.098(5) Uiso 0.500000 1 R . . 1
C9A C 0.6302(7) 0.2633(5) 0.5107(5) 0.071(3) Uani 0.500000 1 G U . 1
C2B C 0.5595(6) 0.5678(5) 0.3602(4) 0.063(2) Uani 0.500000 1 . U . 2
C3B C 0.6209(6) 0.6143(5) 0.4306(5) 0.073(3) Uani 0.500000 1 G U . 2
H3B H 0.6311(6) 0.6827(5) 0.4301(5) 0.088(4) Uiso 0.500000 1 R . . 2
C4B C 0.6670(8) 0.5586(7) 0.5018(5) 0.063(3) Uani 0.500000 1 G U . 2
H4B H 0.7081(8) 0.5897(7) 0.5489(5) 0.076(4) Uiso 0.500000 1 R . . 2
C5B C 0.6518(13) 0.4563(7) 0.5025(6) 0.058(3) Uani 0.500000 1 G U . 2
C6B C 0.5904(14) 0.4098(5) 0.4321(7) 0.048(3) Uani 0.500000 1 G U . 2
N1B N 0.5443(9) 0.4655(6) 0.3610(5) 0.054(3) Uani 0.500000 1 G U . 2
C2A C 0.6081(8) 0.5490(7) 0.3498(5) 0.066(2) Uani 0.500000 1 . U . 1
C3A C 0.6695(10) 0.6031(8) 0.4181(6) 0.090(4) Uani 0.500000 1 . U . 1
H3A H 0.6887(10) 0.6685(8) 0.4089(6) 0.108(5) Uiso 0.500000 1 R . . 1
C4A C 0.6996(11) 0.5614(10) 0.4946(7) 0.079(5) Uani 0.500000 1 . U . 1
H4A H 0.7387(11) 0.5969(10) 0.5401(7) 0.095(6) Uiso 0.500000 1 R . . 1
C11A C 0.5985(11) 0.1630(7) 0.5156(5) 0.095(3) Uani 0.500000 1 . U . 1
H11A H 0.6218(11) 0.1261(7) 0.5653(5) 0.114(4) Uiso 0.500000 1 R . . 1
C12A C 0.5325(12) 0.1196(7) 0.4461(6) 0.100(4) Uani 0.500000 1 . U . 1
H12A H 0.5095(12) 0.0544(7) 0.4502(6) 0.120(4) Uiso 0.500000 1 R . . 1
C13A C 0.5007(8) 0.1737(6) 0.3702(5) 0.068(2) Uani 0.500000 1 . U . 1
C14A C 0.4274(8) 0.1240(6) 0.2986(6) 0.0840(16) Uani 0.500000 1 . U . 1
H14a H 0.361(2) 0.108(4) 0.3182(14) 0.126(2) Uiso 0.500000 1 GR . . 1
H14b H 0.413(4) 0.1680(19) 0.2497(16) 0.126(2) Uiso 0.500000 1 GR . . 1
H14c H 0.460(2) 0.064(3) 0.282(3) 0.126(2) Uiso 0.500000 1 GR . . 1
C15 C 0.2526(3) 0.3727(2) 0.2733(2) 0.0677(9) Uani 1.000000 1 . U . 1
C7B C 0.6809(15) 0.3961(11) 0.5817(8) 0.086(4) Uani 0.500000 1 . U . 2
H7B H 0.7286(15) 0.4227(11) 0.6275(8) 0.103(5) Uiso 0.500000 1 R . . 2
C8B C 0.6419(10) 0.3052(7) 0.5907(6) 0.074(3) Uani 0.500000 1 . U . 2
H8B H 0.6572(10) 0.2728(7) 0.6438(6) 0.088(3) Uiso 0.500000 1 R . . 2
C9B C 0.5768(7) 0.2572(6) 0.5193(5) 0.0563(19) Uani 0.500000 1 . U . 2
C11B C 0.5271(8) 0.1652(6) 0.5252(5) 0.0664(19) Uani 0.500000 1 . U . 2
H11B H 0.5400(8) 0.1283(6) 0.5762(5) 0.080(2) Uiso 0.500000 1 R . . 2
C12B C 0.4601(8) 0.1308(6) 0.4555(5) 0.073(2) Uani 0.500000 1 . U . 2
H12B H 0.4248(8) 0.0706(6) 0.4592(5) 0.087(3) Uiso 0.500000 1 R . . 2
C13B C 0.4428(7) 0.1852(6) 0.3771(5) 0.0612(19) Uani 0.500000 1 . U . 2
C14B C 0.3612(8) 0.1487(6) 0.3025(6) 0.0840(16) Uani 0.500000 1 . U . 2
H14d H 0.2904(9) 0.157(4) 0.3167(17) 0.126(2) Uiso 0.500000 1 GR . . 2
H14e H 0.367(4) 0.187(3) 0.2514(11) 0.126(2) Uiso 0.500000 1 GR . . 2
H14f H 0.374(3) 0.0798(13) 0.292(3) 0.126(2) Uiso 0.500000 1 GR . . 2
C1A C 0.5899(8) 0.5955(6) 0.2593(5) 0.0840(16) Uani 0.500000 1 . U . 1
C1B C 0.5155(8) 0.6174(5) 0.2768(5) 0.0840(16) Uani 0.500000 1 . U . 2
C10B C 0.5553(12) 0.3055(8) 0.4358(7) 0.054(3) Uani 0.500000 1 . U . 2
N2B N 0.4948(11) 0.2676(14) 0.3690(10) 0.053(3) Uani 0.500000 1 . U . 2

loop_
_atom_site_aniso_label
_atom_site_aniso_U_11
_atom_site_aniso_U_22
_atom_site_aniso_U_33
_atom_site_aniso_U_12
_atom_site_aniso_U_13
_atom_site_aniso_U_23
Co1 0.0672(5) 0.0545(4) 0.0362(3) -0.000000 -0.0014(2) 0.000000
S1 0.0638(6) 0.0773(6) 0.0720(6) -0.0132(4) -0.0058(4) -0.0019(4)
N1A 0.048(6) 0.053(4) 0.040(3) -0.011(3) -0.003(3) 0.008(2)
N2A 0.079(10) 0.055(4) 0.048(4) -0.010(6) 0.017(5) 0.003(3)
N3 0.072(2) 0.145(4) 0.0488(16) -0.0178(19) -0.0002(14) -0.0098(16)
C10A 0.078(8) 0.057(6) 0.036(4) 0.002(5) -0.006(4) -0.007(3)
C6A 0.060(8) 0.063(6) 0.050(9) 0.004(4) 0.012(6) 0.005(5)
C5A 0.065(6) 0.102(12) 0.040(6) 0.005(5) -0.011(4) -0.022(6)
C7A 0.092(9) 0.085(8) 0.052(5) 0.035(6) -0.023(5) -0.024(5)
C8A 0.108(8) 0.090(7) 0.041(4) 0.057(7) -0.008(4) -0.011(4)
C9A 0.100(8) 0.062(4) 0.052(4) 0.019(5) 0.020(5) 0.001(3)
C2B 0.075(6) 0.068(5) 0.043(4) -0.015(4) -0.004(4) 0.002(3)
C3B 0.089(7) 0.088(6) 0.042(4) -0.041(5) 0.011(4) -0.005(3)
C4B 0.061(7) 0.091(8) 0.035(4) -0.021(5) 0.003(4) -0.013(4)
C5B 0.074(8) 0.052(5) 0.042(7) 0.003(4) -0.011(4) -0.004(4)
C6B 0.057(6) 0.054(6) 0.028(6) 0.002(4) -0.012(4) -0.011(4)
N1B 0.050(7) 0.072(5) 0.038(3) -0.007(3) 0.002(3) 0.001(3)
C2A 0.096(7) 0.057(4) 0.039(3) -0.010(4) -0.010(4) -0.001(3)
C3A 0.135(10) 0.087(6) 0.043(4) -0.065(6) -0.000(5) 0.004(4)
C4A 0.088(9) 0.103(8) 0.043(4) -0.056(6) 0.000(5) -0.003(4)
C11A 0.168(11) 0.071(5) 0.046(4) 0.018(7) 0.014(6) 0.008(3)
C12A 0.179(12) 0.061(5) 0.062(5) -0.003(6) 0.019(7) 0.013(3)
C13A 0.095(7) 0.061(4) 0.050(4) 0.003(5) 0.014(4) 0.006(3)
C14A 0.115(5) 0.062(2) 0.063(2) -0.021(3) -0.023(3) 0.0131(16)
C15 0.074(2) 0.082(2) 0.0419(15) -0.0186(16) -0.0076(14) -0.0048(13)
C7B 0.126(12) 0.071(6) 0.046(5) 0.005(6) -0.034(5) -0.004(4)
C8B 0.115(8) 0.056(4) 0.042(4) 0.032(5) -0.012(4) -0.003(3)
C9B 0.083(6) 0.053(3) 0.031(3) 0.011(4) 0.002(3) 0.004(2)
C11B 0.097(6) 0.053(3) 0.050(4) 0.004(4) 0.011(4) 0.007(3)
C12B 0.105(7) 0.058(4) 0.055(4) -0.007(4) 0.011(4) 0.008(3)
C13B 0.074(6) 0.055(4) 0.054(4) 0.002(4) 0.007(4) 0.004(3)
C14B 0.115(5) 0.062(2) 0.063(2) -0.021(3) -0.023(3) 0.0131(16)
C1A 0.115(5) 0.062(2) 0.063(2) -0.021(3) -0.023(3) 0.0131(16)
C1B 0.115(5) 0.062(2) 0.063(2) -0.021(3) -0.023(3) 0.0131(16)
C10B 0.074(7) 0.041(4) 0.041(4) -0.005(4) -0.010(3) 0.001(3)
N2B 0.070(8) 0.056(4) 0.034(4) -0.008(6) 0.008(4) 0.005(3)

loop_
_atom_type_symbol
_atom_type_scat_dispersion_real
_atom_type_scat_dispersion_imag
_atom_type_scat_Cromer_Mann_a1
_atom_type_scat_Cromer_Mann_a2
_atom_type_scat_Cromer_Mann_a3
_atom_type_scat_Cromer_Mann_a4
_atom_type_scat_Cromer_Mann_b1
_atom_type_scat_Cromer_Mann_b2
_atom_type_scat_Cromer_Mann_b3
_atom_type_scat_Cromer_Mann_b4
_atom_type_scat_Cromer_Mann_c
_atom_type_scat_source
_atom_type_scat_dispersion_source
H 0.00000 0.00000 0.49300 0.32291 0.14019 0.04081 10.51090 26.12570 3.14236 57.79970 0.0030380000826 'International Tables Volume C Table 6.1.1.4 (pp. 500-502)' 'Henke, Gullikson and Davis, At. Data and Nucl. Data Tables, 1993, 54, 2'
C 0.00347 0.00161 2.31000 1.02000 1.58860 0.86500 20.84390 10.20750 0.56870 51.65120 0.215599998832 'International Tables Volume C Table 6.1.1.4 (pp. 500-502)' 'Henke, Gullikson and Davis, At. Data and Nucl. Data Tables, 1993, 54, 2'
Co 0.35655 0.96578 12.28410 7.34090 4.00340 2.34880 4.27910 0.27840 13.53590 71.16920 1.01180005074 'International Tables Volume C Table 6.1.1.4 (pp. 500-502)' 'Henke, Gullikson and Davis, At. Data and Nucl. Data Tables, 1993, 54, 2'
S 0.12424 0.12443 6.90530 5.20340 1.43790 1.58630 1.46790 22.21510 0.25360 56.17200 0.866900026798 'International Tables Volume C Table 6.1.1.4 (pp. 500-502)' 'Henke, Gullikson and Davis, At. Data and Nucl. Data Tables, 1993, 54, 2'
N 0.00653 0.00323 12.21260 3.13220 2.01250 1.16630 0.00570 9.89330 28.99750 0.58260 -11.5290002823 'International Tables Volume C Table 6.1.1.4 (pp. 500-502)' 'Henke, Gullikson and Davis, At. Data and Nucl. Data Tables, 1993, 54, 2'

loop_
_geom_angle_atom_site_label_1
_geom_angle_atom_site_label_2
_geom_angle_atom_site_label_3
_geom_angle
_geom_angle_site_symmetry_1
_geom_angle_site_symmetry_3
_geom_angle_publ_flag
N1A Co1 N1A 108.5(5) . 2_655 ?
N2A Co1 N1A 165.4(5) 2_655 . ?
N2A Co1 N1A 165.4(5) . 2_655 ?
N2A Co1 N1A 74.3(6) 2_655 2_655 ?
N2A Co1 N1A 74.3(6) . . ?
N2A Co1 N2A 106.7(11) . 2_655 ?
N3 Co1 N1A 102.8(4) 2_655 2_655 ?
N3 Co1 N1A 75.6(4) 2_655 . ?
N3 Co1 N1A 102.8(4) . . ?
N3 Co1 N1A 75.6(4) . 2_655 ?
N3 Co1 N2A 89.8(4) . . ?
N3 Co1 N2A 91.8(4) 2_655 . ?
N3 Co1 N2A 89.8(4) 2_655 2_655 ?
N3 Co1 N2A 91.8(4) . 2_655 ?
N3 Co1 N3 177.3(2) 2_655 . ?
N1B Co1 N1A 105.74(16) 2_655 . ?
N1B Co1 N1A 9.9(7) . . ?
N1B Co1 N1A 9.9(7) 2_655 2_655 ?
N1B Co1 N1A 105.74(16) . 2_655 ?
N1B Co1 N2A 74.5(6) 2_655 2_655 ?
N1B Co1 N2A 74.5(6) . . ?
N1B Co1 N2A 175.2(5) 2_655 . ?
N1B Co1 N2A 175.2(5) . 2_655 ?
N1B Co1 N3 85.5(3) 2_655 . ?
N1B Co1 N3 85.5(3) . 2_655 ?
N1B Co1 N3 92.9(3) 2_655 2_655 ?
N1B Co1 N3 92.9(3) . . ?
N1B Co1 N1B 104.7(4) . 2_655 ?
N2B Co1 N1A 77.3(5) . . ?
N2B Co1 N1A 153.5(5) 2_655 . ?
N2B Co1 N1A 153.5(5) . 2_655 ?
N2B Co1 N1A 77.3(5) 2_655 2_655 ?
N2B Co1 N2A 11.9(6) . . ?
N2B Co1 N2A 106.73(18) 2_655 . ?
N2B Co1 N2A 11.9(6) 2_655 2_655 ?
N2B Co1 N2A 106.73(18) . 2_655 ?
N2B Co1 N3 77.9(4) . . ?
N2B Co1 N3 77.9(4) 2_655 2_655 ?
N2B Co1 N3 103.7(4) . 2_655 ?
N2B Co1 N3 103.7(4) 2_655 . ?
N2B Co1 N1B 163.4(5) . 2_655 ?
N2B Co1 N1B 163.4(5) 2_655 . ?
N2B Co1 N1B 75.5(5) 2_655 2_655 ?
N2B Co1 N1B 75.5(5) . . ?
N2B Co1 N2B 109.3(9) 2_655 . ?
C6A N1A Co1 118.9(6) . 2_655 ?
C2A N1A Co1 125.3(6) . 2_655 ?
C2A N1A C6A 113.7(7) . . ?
C10A N2A Co1 113.8(11) . 2_655 ?
C13A N2A Co1 128.9(13) . 2_655 ?
C13A N2A C10A 117.3(15) . . ?
C15 N3 Co1 175.6(3) . . ?
C6A C10A N2A 119.0 . . ?
C9A C10A N2A 120.7 . . ?
C9A C10A C6A 120.0 . . ?
C10A C6A N1A 113.6(7) . . ?
C5A C6A N1A 125.9(7) . . ?
C5A C6A C10A 120.0 . . ?
C7A C5A C6A 120.0 . . ?
C4A C5A C6A 117.3(7) . . ?
C4A C5A C7A 122.2(8) . . ?
H7A C7A C5A 120.0(3) . . ?
C8A C7A C5A 120.0 . . ?
C8A C7A H7A 120.0(3) . . ?
H8A C8A C7A 120.0(3) . . ?
C9A C8A C7A 120.0 . . ?
C9A C8A H8A 120.0(3) . . ?
C8A C9A C10A 120.0 . . ?
C11A C9A C10A 118.6(7) . . ?
C11A C9A C8A 121.1(7) . . ?
N1B C2B C3B 120.0 . . ?
C1B C2B C3B 125.0 . . ?
C1B C2B N1B 114.7 . . ?
H3B C3B C2B 120.0(3) . . ?
C4B C3B C2B 120.0 . . ?
C4B C3B H3B 120.0(3) . . ?
H4B C4B C3B 120.0(3) . . ?
C5B C4B C3B 120.0 . . ?
C5B C4B H4B 120.0(3) . . ?
C6B C5B C4B 120.0 . . ?
C7B C5B C4B 122.3(7) . . ?
C7B C5B C6B 116.7(8) . . ?
N1B C6B C5B 120.0 . . ?
C10B C6B C5B 122.1(6) . . ?
C10B C6B N1B 117.0(7) . . ?
C2B N1B Co1 128.1(4) . 2_655 ?
C6B N1B Co1 108.9(4) . 2_655 ?
C6B N1B C2B 120.0 . . ?
C3A C2A N1A 124.2(7) . . ?
C1A C2A N1A 117.7(7) . . ?
C1A C2A C3A 118.0(7) . . ?
H3A C3A C2A 119.7(5) . . ?
C4A C3A C2A 120.5(8) . . ?
C4A C3A H3A 119.7(6) . . ?
C3A C4A C5A 118.0(8) . . ?
H4A C4A C5A 121.0(6) . . ?
H4A C4A C3A 121.0(6) . . ?
H11A C11A C9A 120.0(5) . . ?
C12A C11A C9A 120.0(8) . . ?
C12A C11A H11A 120.0(5) . . ?
H12A C12A C11A 119.9(5) . . ?
C13A C12A C11A 120.1(9) . . ?
C13A C12A H12A 119.9(6) . . ?
C12A C13A N2A 122.0(12) . . ?
C14A C13A N2A 120.3(11) . . ?
C14A C13A C12A 117.6(8) . . ?
H14a C14A C13A 109.5 . . ?
H14b C14A C13A 109.5 . . ?
H14b C14A H14a 109.5 . . ?
H14c C14A C13A 109.5 . . ?
H14c C14A H14a 109.5 . . ?
H14c C14A H14b 109.5 . . ?
N3 C15 S1 179.7(3) . . ?
H7B C7B C5B 118.5(7) . . ?
C8B C7B C5B 122.9(10) . . ?
C8B C7B H7B 118.5(5) . . ?
H8B C8B C7B 119.7(5) . . ?
C9B C8B C7B 120.6(7) . . ?
C9B C8B H8B 119.7(5) . . ?
C11B C9B C8B 123.9(7) . . ?
C10B C9B C8B 120.2(8) . . ?
C10B C9B C11B 115.9(8) . . ?
H11B C11B C9B 120.6(4) . . ?
C12B C11B C9B 118.8(7) . . ?
C12B C11B H11B 120.6(5) . . ?
H12B C12B C11B 119.6(5) . . ?
C13B C12B C11B 120.8(8) . . ?
C13B C12B H12B 119.6(5) . . ?
C14B C13B C12B 119.5(7) . . ?
N2B C13B C12B 120.8(10) . . ?
N2B C13B C14B 119.7(10) . . ?
H14d C14B C13B 109.5 . . ?
H14e C14B C13B 109.5 . . ?
H14e C14B H14d 109.5 . . ?
H14f C14B C13B 109.5 . . ?
H14f C14B H14d 109.5 . . ?
H14f C14B H14e 109.5 . . ?
C1B C1A C2A 117.2(10) 2_655 . ?
C1A C1B C2B 117.4(8) 2_655 . ?
C9B C10B C6B 116.6(8) . . ?
N2B C10B C6B 119.1(11) . . ?
N2B C10B C9B 123.5(12) . . ?
C13B N2B Co1 130.4(12) . . ?
C10B N2B Co1 109.6(10) . . ?
C10B N2B C13B 119.9(13) . . ?

loop_
_geom_bond_atom_site_label_1
_geom_bond_atom_site_label_2
_geom_bond_distance
_geom_bond_site_symmetry_2
_geom_bond_publ_flag
Co1 N1A 2.200(8) 2_655 ?
Co1 N1A 2.200(8) . ?
Co1 N2A 2.15(2) 2_655 ?
Co1 N2A 2.15(2) . ?
Co1 N3 2.052(4) 2_655 ?
Co1 N3 2.052(4) . ?
Co1 N1B 2.190(7) 2_655 ?
Co1 N1B 2.190(7) . ?
Co1 N2B 2.292(16) 2_655 ?
Co1 N2B 2.292(16) . ?
S1 C15 1.618(4) . ?
N1A C6A 1.347(8) . ?
N1A C2A 1.270(10) . ?
N2A C10A 1.44(2) . ?
N2A C13A 1.37(2) . ?
N3 C15 1.152(5) . ?
C10A C6A 1.3900 . ?
C10A C9A 1.3900 . ?
C6A C5A 1.3900 . ?
C5A C7A 1.3900 . ?
C5A C4A 1.350(14) . ?
C7A H7A 0.9300 . ?
C7A C8A 1.3900 . ?
C8A H8A 0.9300 . ?
C8A C9A 1.3900 . ?
C9A C11A 1.414(12) . ?
C2B C3B 1.3900 . ?
C2B N1B 1.3900 . ?
C2B C1B 1.490(9) . ?
C3B H3B 0.9300 . ?
C3B C4B 1.3900 . ?
C4B H4B 0.9300 . ?
C4B C5B 1.3900 . ?
C5B C6B 1.3900 . ?
C5B C7B 1.476(11) . ?
C6B N1B 1.3900 . ?
C6B C10B 1.477(13) . ?
C2A C3A 1.416(10) . ?
C2A C1A 1.529(11) . ?
C3A H3A 0.9300 . ?
C3A C4A 1.321(12) . ?
C4A H4A 0.9300 . ?
C11A H11A 0.9300 . ?
C11A C12A 1.388(15) . ?
C12A H12A 0.9300 . ?
C12A C13A 1.395(12) . ?
C13A C14A 1.492(12) . ?
C14A H14a 0.9600 . ?
C14A H14b 0.9600 . ?
C14A H14c 0.9600 . ?
C7B H7B 0.9300 . ?
C7B C8B 1.334(18) . ?
C8B H8B 0.9300 . ?
C8B C9B 1.431(11) . ?
C9B C11B 1.398(12) . ?
C9B C10B 1.444(10) . ?
C11B H11B 0.9300 . ?
C11B C12B 1.351(12) . ?
C12B H12B 0.9300 . ?
C12B C13B 1.414(11) . ?
C13B C14B 1.510(11) . ?
C13B N2B 1.305(19) . ?
C14B H14d 0.9600 . ?
C14B H14e 0.9600 . ?
C14B H14f 0.9600 . ?
C1A C1B 1.393(14) 2_655 ?
C10B N2B 1.30(2) . ?

loop_
_geom_torsion_atom_site_label_1
_geom_torsion_atom_site_label_2
_geom_torsion_atom_site_label_3
_geom_torsion_atom_site_label_4
_geom_torsion
_geom_torsion_site_symmetry_1
_geom_torsion_site_symmetry_2
_geom_torsion_site_symmetry_3
_geom_torsion_site_symmetry_4
_geom_torsion_publ_flag
Co1 N1A C6A C10A -3.6(10) 2_655 . . . ?
Co1 N1A C6A C10A -3.6(10) . . . . ?
Co1 N1A C6A C5A 168.4(6) . . . . ?
Co1 N1A C6A C5A 168.4(6) 2_655 . . . ?
Co1 N1A C2A C3A -169.8(10) 2_655 . . . ?
Co1 N1A C2A C3A -169.8(10) . . . . ?
Co1 N1A C2A C1A 5.4(14) . . . . ?
Co1 N1A C2A C1A 5.4(14) 2_655 . . . ?
Co1 N2A C10A C6A 5.6(12) 2_655 . . . ?
Co1 N2A C10A C6A 5.6(12) . . . . ?
Co1 N2A C10A C9A -168.2(6) . . . . ?
Co1 N2A C10A C9A -168.2(6) 2_655 . . . ?
Co1 N2A C13A C12A 175.8(10) . . . . ?
Co1 N2A C13A C12A 175.8(10) 2_655 . . . ?
Co1 N2A C13A C14A -7.4(14) . . . . ?
Co1 N2A C13A C14A -7.4(14) 2_655 . . . ?
Co1 N1B C2B C3B -158.2(4) 2_655 . . . ?
Co1 N1B C2B C3B -158.2(4) . . . . ?
Co1 N1B C2B C1B 15.8(11) . . . . ?
Co1 N1B C2B C1B 15.8(11) 2_655 . . . ?
Co1 N1B C6B C5B 162.0(4) . . . . ?
Co1 N1B C6B C5B 162.0(4) 2_655 . . . ?
Co1 N1B C6B C10B -28.8(8) . . . . ?
Co1 N1B C6B C10B -28.8(8) 2_655 . . . ?
Co1 N2B C13B C12B 173.4(10) 2_655 . . . ?
Co1 N2B C13B C12B 173.4(10) . . . . ?
Co1 N2B C13B C14B -8.2(16) . . . . ?
Co1 N2B C13B C14B -8.2(16) 2_655 . . . ?
Co1 N2B C10B C6B 15.9(13) . . . . ?
Co1 N2B C10B C6B 15.9(13) 2_655 . . . ?
Co1 N2B C10B C9B -174.6(7) 2_655 . . . ?
Co1 N2B C10B C9B -174.6(7) . . . . ?
N1A C6A C10A N2A -1.4(16) . . . . ?
N1A C6A C10A C9A 172.5(6) . . . . ?
N1A C6A C5A C7A -171.5(7) . . . . ?
N1A C6A C5A C4A 1.2(16) . . . . ?
N1A C2A C3A C4A 4.2(16) . . . . ?
N1A C2A C1A C1B 67.5(13) . . . 2_655 ?
N2A C10A C6A C5A -173.9(7) . . . . ?
N2A C10A C9A C8A 173.8(7) . . . . ?
N2A C10A C9A C11A -12.7(15) . . . . ?
N2A C13A C12A C11A -1.6(13) . . . . ?
C10A C6A C5A C7A 0.0(11) . . . . ?
C10A C6A C5A C4A 172.7(8) . . . . ?
C10A C9A C8A C7A -0.0(11) . . . . ?
C10A C9A C11A C12A 4.8(9) . . . . ?
C6A C5A C7A C8A -0.0(11) . . . . ?
C6A C5A C4A C3A -3.6(13) . . . . ?
C5A C7A C8A C9A 0.0(9) . . . . ?
C5A C4A C3A C2A 1.3(16) . . . . ?
C7A C8A C9A C11A -173.4(8) . . . . ?
C8A C9A C11A C12A 178.2(10) . . . . ?
C9A C11A C12A C13A 2.4(13) . . . . ?
C2B C3B C4B C5B -0.0(11) . . . . ?
C2B N1B C6B C5B 0.0(8) . . . . ?
C2B N1B C6B C10B 169.2(6) . . . . ?
C2B C1B C1A C2A -119.9(9) . . 2_655 2_655 ?
C3B C4B C5B C6B -0.0(8) . . . . ?
C3B C4B C5B C7B -168.2(9) . . . . ?
C4B C5B C6B N1B 0.0(10) . . . . ?
C4B C5B C6B C10B -168.7(6) . . . . ?
C4B C5B C7B C8B 161.4(12) . . . . ?
C5B C6B C10B C9B 7.2(11) . . . . ?
C5B C6B C10B N2B 177.4(11) . . . . ?
C5B C7B C8B C9B 6.2(17) . . . . ?
C6B C10B C9B C8B -8.3(12) . . . . ?
C6B C10B C9B C11B 169.3(10) . . . . ?
C6B C10B N2B C13B -164.1(12) . . . . ?
C11A C12A C13A C14A -178.4(12) . . . . ?
C7B C8B C9B C11B -175.4(13) . . . . ?
C7B C8B C9B C10B 2.0(16) . . . . ?
C8B C9B C11B C12B 174.4(10) . . . . ?
C8B C9B C10B N2B -178.1(13) . . . . ?
C9B C11B C12B C13B 2.0(10) . . . . ?
C9B C10B N2B C13B 5.5(17) . . . . ?
C11B C12B C13B C14B -175.4(9) . . . . ?
C11B C12B C13B N2B 3.0(13) . . . . ?
C12B C13B N2B C10B -6.7(12) . . . . ?
